data_7241430
loop_
_publ_author_name
'Pisk, Jana'
'\/Dilovi\'c, Ivica'
'Hrenar, Tomica'
'Cvijanovi\'c, Danijela'
'Pavlovi\'c, Gordana'
'Vrdoljak, Vi\<snja'

_publ_section_title
;
 Effective methods for the synthesis of hydrazones, quinazolines, and
 Schiff bases: reaction monitoring using a chemometric approach
;
_journal_issue 63
_journal_name_full 'RSC Advances'
_journal_page_first 38566
_journal_page_last 38577
_journal_paper_doi 10.1039/D0RA06845D
_journal_volume 10
_journal_year 2020
_chemical_formula_moiety 'C21 H17 N3 O5'
_chemical_formula_sum 'C21 H17 N3 O5'
_chemical_formula_weight 391.38
_space_group_crystal_system monoclinic
_space_group_IT_number 15
_space_group_name_Hall '-C 2yc'
_space_group_name_H-M_alt 'C 1 2/c 1'
_atom_sites_solution_hydrogens geom
_atom_sites_solution_primary dual
_audit_creation_date 2020-01-09
_audit_creation_method
;
Olex2 1.3
(compiled Nov 21 2019 18:26:39 for OlexSys, GUI svn.r6003)
;
_audit_update_record
;
2020-02-20 deposited with the CCDC.	2020-10-05 downloaded from the CCDC.
;
_cell_angle_alpha 90
_cell_angle_beta 95.157(4)
_cell_angle_gamma 90
_cell_formula_units_Z 8
_cell_length_a 39.4655(16)
_cell_length_b 5.4865(3)
_cell_length_c 16.4148(7)
_cell_measurement_reflns_used 2722
_cell_measurement_temperature 293
_cell_measurement_theta_max 73.7960
_cell_measurement_theta_min 4.5100
_cell_volume 3539.9(3)
_computing_cell_refinement 'CrysAlisPro 1.171.39.46 (Rigaku OD, 2018)'
_computing_data_collection 'CrysAlisPro 1.171.39.46 (Rigaku OD, 2018)'
_computing_data_reduction 'CrysAlisPro 1.171.39.46 (Rigaku OD, 2018)'
_computing_molecular_graphics 'Olex2 1.3 (Dolomanov et al., 2009)'
_computing_publication_material 'Olex2 1.3 (Dolomanov et al., 2009)'
_computing_structure_refinement 'SHELXL 2018/3 (Sheldrick, 2015)'
_computing_structure_solution 'SHELXT 2018/2 (Sheldrick, 2018)'
_diffrn_ambient_temperature 293
_diffrn_detector 'CCD plate'
_diffrn_detector_area_resol_mean 10.4323
_diffrn_detector_type Ruby
_diffrn_measured_fraction_theta_full 0.997
_diffrn_measured_fraction_theta_max 0.997
_diffrn_measurement_details
;
List of Runs (angles in degrees, time in seconds):

  # Type    Start    End  Width  t~exp~   \w     \q     \k     \f   Frames
#--------------------------------------------------------------------------
  1  \w    -33.00  62.00   1.00   35.00    --   41.74 -38.00-150.00   95
  2  \w     26.00 110.00   1.00   35.00    --   41.74  38.00-180.00   84
  3  \w     21.00 106.00   1.00   35.00    --   41.74  57.00   0.00   85
  4  \w     38.00 116.00   1.00  140.00    --  111.00 -45.00 120.00   78
  5  \w     90.00 178.00   1.00  140.00    --  111.00  30.00 -60.00   88
  6  \w    135.00 177.00   1.00  140.00    --  111.00  15.00-150.00   42
  7  \w     36.00  84.00   1.00  140.00    --  111.00-112.00  60.00   48
  8  \w    117.00 144.00   1.00  140.00    --  111.00 -77.00 150.00   27
  9  \w     97.00 178.00   1.00  140.00    --  111.00  38.00-102.00   81
 10  \w     30.00 110.00   1.00  140.00    --  111.00 -95.00  90.00   80
 11  \w     58.00  88.00   1.00  140.00    --  111.00  15.00-150.00   30
 12  \w     95.00 122.00   1.00  140.00    --  111.00  15.00-150.00   27
 13  \w     94.00 140.00   1.00  140.00    --  111.00 -61.00-120.00   46
 14  \w     98.00 161.00   1.00  140.00    --  111.00  30.00   0.00   63
 15  \w    112.00 142.00   1.00  140.00    --  111.00 178.00  30.00   30
;
_diffrn_measurement_device 'four-circle diffractometer'
_diffrn_measurement_device_type 'Xcalibur, Ruby, Nova'
_diffrn_measurement_method '\w scans'
_diffrn_orient_matrix_type 'CrysAlisPro convention (1999,Acta A55,543-557)'
_diffrn_orient_matrix_UB_11 -0.0011077000
_diffrn_orient_matrix_UB_12 0.1367226000
_diffrn_orient_matrix_UB_13 0.0817130000
_diffrn_orient_matrix_UB_21 0.0391794000
_diffrn_orient_matrix_UB_22 -0.0014616000
_diffrn_orient_matrix_UB_23 0.0117440000
_diffrn_orient_matrix_UB_31 0.0009059000
_diffrn_orient_matrix_UB_32 0.2452081000
_diffrn_orient_matrix_UB_33 -0.0454001000
_diffrn_radiation_monochromator mirror
_diffrn_radiation_probe x-ray
_diffrn_radiation_type 'Cu K\a'
_diffrn_radiation_wavelength 1.54184
_diffrn_reflns_av_R_equivalents 0.0234
_diffrn_reflns_av_unetI/netI 0.0268
_diffrn_reflns_Laue_measured_fraction_full 0.997
_diffrn_reflns_Laue_measured_fraction_max 0.997
_diffrn_reflns_limit_h_max 46
_diffrn_reflns_limit_h_min -43
_diffrn_reflns_limit_k_max 6
_diffrn_reflns_limit_k_min -5
_diffrn_reflns_limit_l_max 19
_diffrn_reflns_limit_l_min -19
_diffrn_reflns_number 8028
_diffrn_reflns_point_group_measured_fraction_full 0.997
_diffrn_reflns_point_group_measured_fraction_max 0.997
_diffrn_reflns_theta_full 66.994
_diffrn_reflns_theta_max 66.994
_diffrn_reflns_theta_min 4.500
_diffrn_source 'micro-focus sealed X-ray tube'
_diffrn_source_type 'Nova (Cu) X-ray Source'
_exptl_absorpt_coefficient_mu 0.890
_exptl_absorpt_correction_T_max 1.00000
_exptl_absorpt_correction_T_min 0.20392
_exptl_absorpt_correction_type multi-scan
_exptl_absorpt_process_details
;
CrysAlisPro 1.171.39.46 (Rigaku Oxford Diffraction, 2018)
Empirical absorption correction using spherical harmonics,
 implemented in SCALE3 ABSPACK scaling algorithm.
;
_exptl_crystal_colour black
_exptl_crystal_colour_primary black
_exptl_crystal_density_diffrn 1.469
_exptl_crystal_description plate
_exptl_crystal_F_000 1632
_exptl_crystal_size_max 0.22
_exptl_crystal_size_mid 0.16
_exptl_crystal_size_min 0.03
_refine_diff_density_max 0.218
_refine_diff_density_min -0.181
_refine_diff_density_rms 0.035
_refine_ls_extinction_method none
_refine_ls_goodness_of_fit_ref 1.054
_refine_ls_hydrogen_treatment constr
_refine_ls_matrix_type full
_refine_ls_number_parameters 266
_refine_ls_number_reflns 3157
_refine_ls_number_restraints 0
_refine_ls_restrained_S_all 1.054
_refine_ls_R_factor_all 0.0573
_refine_ls_R_factor_gt 0.0439
_refine_ls_shift/su_max 0.001
_refine_ls_shift/su_mean 0.000
_refine_ls_structure_factor_coef Fsqd
_refine_ls_weighting_details 'w=1/[\s^2^(Fo^2^)+(0.0778P)^2^+0.7431P] where P=(Fo^2^+2Fc^2^)/3'
_refine_ls_weighting_scheme calc
_refine_ls_wR_factor_gt 0.1273
_refine_ls_wR_factor_ref 0.1402
_reflns_Friedel_coverage 0.000
_reflns_number_gt 2467
_reflns_number_total 3157
_reflns_threshold_expression 'I > 2\s(I)'
_cod_data_source_file d0ra06845d2.cif
_cod_data_source_block 4c
_cod_database_code 7241430
_shelx_shelxl_version_number 2018/3
_shelx_space_group_comment
;
The symmetry employed for this shelxl refinement is uniquely defined
by the following loop, which should always be used as a source of
symmetry information in preference to the above space-group names.
They are only intended as comments.
;
_shelx_estimated_absorpt_t_max 0.974
_shelx_estimated_absorpt_t_min 0.828
_reflns_odcompleteness_completeness 99.60
_reflns_odcompleteness_iscentric 1
_reflns_odcompleteness_theta 74.33
_olex2_refinement_description
;
1. Fixed Uiso
 At 1.2 times of:
  All C(H) groups, All N(H) groups
 At 1.5 times of:
  All O(H) groups
2.a Aromatic/amide H refined with riding coordinates:
 N1(H1), C15(H15), C2(H2A), C6(H6), C11(H11), C10(H10), C14(H14), C7(H7),
 C8(H8), C13(H13), C19(H19), C21(H21), C20(H20)
2.b Idealised tetrahedral OH refined as rotating group:
 O2(H2), O3(H3), O4(H4), O5(H5)
;
_olex2_exptl_crystal_mounting_method 'glass needle'
_olex2_submission_special_instructions 'No special instructions were received'
_oxdiff_exptl_absorpt_empirical_details
;
Empirical correction (ABSPACK) includes:
- Absorption correction using spherical harmonics
- Frame scaling
;
_oxdiff_exptl_absorpt_empirical_full_max 2.818
_oxdiff_exptl_absorpt_empirical_full_min 0.488

loop_
_space_group_symop_operation_xyz
'x, y, z'
'-x, y, -z+1/2'
'x+1/2, y+1/2, z'
'-x+1/2, y+1/2, -z+1/2'
'-x, -y, -z'
'x, -y, z-1/2'
'-x+1/2, -y+1/2, -z'
'x+1/2, -y+1/2, z-1/2'

loop_
_atom_site_label
_atom_site_type_symbol
_atom_site_fract_x
_atom_site_fract_y
_atom_site_fract_z
_atom_site_U_iso_or_equiv
_atom_site_adp_type
_atom_site_occupancy
_atom_site_site_symmetry_order
_atom_site_calc_flag
_atom_site_refinement_flags_posn
_atom_site_refinement_flags_adp
_atom_site_refinement_flags_occupancy
_atom_site_disorder_assembly
_atom_site_disorder_group
O2 O 0.47189(3) 0.2529(3) 0.52102(9) 0.0604(4) Uani 1 1 d . . . . .
H2 H 0.489547 0.239531 0.551060 0.091 Uiso 1 1 calc R U . . .
O3 O 0.40995(4) 0.3267(3) 0.44302(9) 0.0672(4) Uani 1 1 d . . . . .
H3 H 0.425029 0.231284 0.433113 0.101 Uiso 1 1 calc R U . . .
O4 O 0.74199(4) 0.5524(3) 0.93220(10) 0.0712(4) Uani 1 1 d . . . . .
H4 H 0.724567 0.507580 0.905408 0.107 Uiso 1 1 calc R U . . .
O1 O 0.55753(4) -0.0074(3) 0.66104(10) 0.0749(5) Uani 1 1 d . . . . .
O5 O 0.80408(4) 0.6279(3) 1.01547(11) 0.0754(5) Uani 1 1 d . . . . .
H5 H 0.786198 0.703287 1.016794 0.113 Uiso 1 1 calc R U . . .
N3 N 0.70307(4) 0.2795(3) 0.83969(10) 0.0547(4) Uani 1 1 d . . . . .
N1 N 0.54936(4) 0.3928(4) 0.68356(10) 0.0604(4) Uani 1 1 d . . . . .
H1 H 0.557360 0.525123 0.705845 0.072 Uiso 1 1 calc R U . . .
N2 N 0.51714(4) 0.3911(4) 0.64348(9) 0.0578(4) Uani 1 1 d . . . . .
C4 C 0.45416(5) 0.4490(4) 0.54432(11) 0.0514(4) Uani 1 1 d . . . . .
C5 C 0.42210(5) 0.4843(4) 0.50287(11) 0.0553(5) Uani 1 1 d . . . . .
C9 C 0.60356(5) 0.2142(4) 0.72883(11) 0.0543(5) Uani 1 1 d . . . . .
C1 C 0.56840(5) 0.1886(4) 0.68805(11) 0.0574(5) Uani 1 1 d . . . . .
C3 C 0.46643(5) 0.6153(4) 0.60433(11) 0.0541(5) Uani 1 1 d . . . . .
C12 C 0.66997(5) 0.2450(4) 0.80271(11) 0.0523(4) Uani 1 1 d . . . . .
C15 C 0.72904(5) 0.1385(4) 0.83132(12) 0.0588(5) Uani 1 1 d . . . . .
H15 H 0.725968 -0.001055 0.799365 0.071 Uiso 1 1 calc R U . . .
C16 C 0.76205(5) 0.1918(4) 0.86969(12) 0.0564(5) Uani 1 1 d . . . . .
C17 C 0.76690(5) 0.3979(4) 0.92139(12) 0.0557(5) Uani 1 1 d . . . . .
C2 C 0.50024(5) 0.5895(4) 0.64643(11) 0.0569(5) Uani 1 1 d . . . . .
H2A H 0.509830 0.720394 0.676246 0.068 Uiso 1 1 calc R U . . .
C6 C 0.40243(5) 0.6824(4) 0.52136(13) 0.0624(5) Uani 1 1 d . . . . .
H6 H 0.381068 0.704881 0.493584 0.075 Uiso 1 1 calc R U . . .
C18 C 0.79931(5) 0.4387(4) 0.96261(12) 0.0589(5) Uani 1 1 d . . . . .
C11 C 0.64565(5) 0.4130(4) 0.82083(12) 0.0614(5) Uani 1 1 d . . . . .
H11 H 0.651467 0.537134 0.858060 0.074 Uiso 1 1 calc R U . . .
C10 C 0.61294(5) 0.3985(4) 0.78444(13) 0.0622(5) Uani 1 1 d . . . . .
H10 H 0.596908 0.513383 0.797170 0.075 Uiso 1 1 calc R U . . .
C14 C 0.62787(5) 0.0438(4) 0.71239(13) 0.0636(5) Uani 1 1 d . . . . .
H14 H 0.621862 -0.082881 0.676300 0.076 Uiso 1 1 calc R U . . .
C7 C 0.41444(6) 0.8473(4) 0.58100(14) 0.0660(5) Uani 1 1 d . . . . .
H7 H 0.401116 0.979460 0.593640 0.079 Uiso 1 1 calc R U . . .
C8 C 0.44614(6) 0.8146(4) 0.62143(13) 0.0628(5) Uani 1 1 d . . . . .
H8 H 0.454247 0.927024 0.660875 0.075 Uiso 1 1 calc R U . . .
C13 C 0.66071(5) 0.0570(4) 0.74810(14) 0.0644(5) Uani 1 1 d . . . . .
H13 H 0.676663 -0.059053 0.735868 0.077 Uiso 1 1 calc R U . . .
C19 C 0.82578(5) 0.2841(5) 0.95018(14) 0.0658(6) Uani 1 1 d . . . . .
H19 H 0.847110 0.312803 0.977361 0.079 Uiso 1 1 calc R U . . .
C21 C 0.78999(6) 0.0378(5) 0.85889(14) 0.0672(6) Uani 1 1 d . . . . .
H21 H 0.787001 -0.097627 0.824919 0.081 Uiso 1 1 calc R U . . .
C20 C 0.82121(6) 0.0854(5) 0.89762(14) 0.0710(6) Uani 1 1 d . . . . .
H20 H 0.839541 -0.014962 0.888976 0.085 Uiso 1 1 calc R U . . .

loop_
_atom_site_aniso_label
_atom_site_aniso_U_11
_atom_site_aniso_U_22
_atom_site_aniso_U_33
_atom_site_aniso_U_23
_atom_site_aniso_U_13
_atom_site_aniso_U_12
O2 0.0485(7) 0.0699(9) 0.0608(8) -0.0044(7) -0.0053(6) -0.0056(6)
O3 0.0525(8) 0.0774(10) 0.0684(8) -0.0079(7) -0.0137(6) -0.0070(7)
O4 0.0501(8) 0.0769(10) 0.0836(10) -0.0205(8) -0.0111(7) 0.0000(7)
O1 0.0548(8) 0.0828(11) 0.0856(10) -0.0267(9) -0.0028(7) -0.0177(8)
O5 0.0587(9) 0.0768(11) 0.0864(10) -0.0098(9) -0.0170(8) -0.0051(8)
N3 0.0447(8) 0.0649(10) 0.0532(8) -0.0064(7) -0.0031(6) -0.0018(7)
N1 0.0461(8) 0.0754(12) 0.0574(9) -0.0058(8) -0.0075(7) -0.0147(8)
N2 0.0437(8) 0.0786(12) 0.0495(8) -0.0011(8) -0.0039(6) -0.0144(8)
C4 0.0471(9) 0.0594(11) 0.0475(9) 0.0050(8) 0.0036(7) -0.0103(8)
C5 0.0516(10) 0.0643(12) 0.0490(9) 0.0055(8) -0.0013(8) -0.0120(9)
C9 0.0447(9) 0.0677(12) 0.0500(9) -0.0062(8) 0.0017(7) -0.0109(9)
C1 0.0475(10) 0.0780(14) 0.0466(9) -0.0101(9) 0.0043(7) -0.0146(10)
C3 0.0505(10) 0.0645(12) 0.0468(9) 0.0072(8) 0.0013(7) -0.0131(9)
C12 0.0459(9) 0.0605(11) 0.0495(9) -0.0041(8) -0.0014(7) -0.0064(8)
C15 0.0568(11) 0.0643(12) 0.0538(10) -0.0056(9) -0.0030(8) -0.0012(9)
C16 0.0494(10) 0.0666(12) 0.0520(9) 0.0024(8) -0.0017(8) 0.0009(9)
C17 0.0470(10) 0.0628(12) 0.0565(10) 0.0045(9) -0.0003(8) -0.0007(9)
C2 0.0530(10) 0.0694(13) 0.0475(9) -0.0005(8) 0.0003(8) -0.0181(10)
C6 0.0537(11) 0.0712(13) 0.0609(11) 0.0122(10) -0.0034(8) -0.0023(10)
C18 0.0522(10) 0.0654(12) 0.0573(10) 0.0063(9) -0.0048(8) -0.0045(9)
C11 0.0521(10) 0.0701(13) 0.0603(11) -0.0206(10) -0.0040(8) -0.0036(10)
C10 0.0459(10) 0.0750(14) 0.0642(11) -0.0199(10) -0.0033(8) -0.0005(9)
C14 0.0573(11) 0.0668(13) 0.0647(11) -0.0197(10) -0.0049(9) -0.0109(10)
C7 0.0690(13) 0.0631(13) 0.0653(12) 0.0056(10) 0.0032(10) 0.0004(10)
C8 0.0712(13) 0.0611(12) 0.0554(10) 0.0004(9) 0.0026(9) -0.0103(10)
C13 0.0528(11) 0.0664(13) 0.0723(12) -0.0179(10) -0.0033(9) 0.0009(10)
C19 0.0446(10) 0.0835(15) 0.0674(12) 0.0128(11) -0.0059(8) 0.0003(10)
C21 0.0609(12) 0.0738(14) 0.0658(12) -0.0027(10) -0.0008(9) 0.0091(11)
C20 0.0540(11) 0.0853(16) 0.0725(13) 0.0057(12) -0.0009(10) 0.0132(11)

loop_
_atom_type_symbol
_atom_type_description
_atom_type_scat_dispersion_real
_atom_type_scat_dispersion_imag
_atom_type_scat_source
C C 0.0181 0.0091 'International Tables Vol C Tables 4.2.6.8 and 6.1.1.4'
H H 0.0000 0.0000 'International Tables Vol C Tables 4.2.6.8 and 6.1.1.4'
N N 0.0311 0.0180 'International Tables Vol C Tables 4.2.6.8 and 6.1.1.4'
O O 0.0492 0.0322 'International Tables Vol C Tables 4.2.6.8 and 6.1.1.4'

loop_
_geom_angle_atom_site_label_1
_geom_angle_atom_site_label_2
_geom_angle_atom_site_label_3
_geom_angle
_geom_angle_site_symmetry_1
_geom_angle_site_symmetry_3
_geom_angle_publ_flag
C4 O2 H2 109.5 . . ?
C5 O3 H3 109.5 . . ?
C17 O4 H4 109.5 . . ?
C18 O5 H5 109.5 . . ?
C15 N3 C12 125.85(18) . . ?
N2 N1 H1 119.8 . . ?
C1 N1 H1 119.8 . . ?
C1 N1 N2 120.42(17) . . ?
C2 N2 N1 115.94(18) . . ?
O2 C4 C5 116.15(18) . . ?
O2 C4 C3 124.16(17) . . ?
C5 C4 C3 119.7(2) . . ?
O3 C5 C4 120.6(2) . . ?
O3 C5 C6 119.20(18) . . ?
C6 C5 C4 120.24(19) . . ?
C10 C9 C1 123.02(19) . . ?
C14 C9 C1 118.84(18) . . ?
C14 C9 C10 118.12(18) . . ?
O1 C1 N1 122.31(18) . . ?
O1 C1 C9 121.7(2) . . ?
N1 C1 C9 115.97(18) . . ?
C4 C3 C2 121.1(2) . . ?
C4 C3 C8 118.92(18) . . ?
C8 C3 C2 119.89(19) . . ?
C11 C12 N3 117.04(17) . . ?
C11 C12 C13 119.00(18) . . ?
C13 C12 N3 123.94(19) . . ?
N3 C15 H15 119.0 . . ?
N3 C15 C16 121.93(19) . . ?
C16 C15 H15 119.0 . . ?
C17 C16 C15 119.81(19) . . ?
C21 C16 C15 121.0(2) . . ?
C21 C16 C17 119.19(19) . . ?
O4 C17 C16 122.03(17) . . ?
O4 C17 C18 119.15(19) . . ?
C18 C17 C16 118.81(19) . . ?
N2 C2 C3 121.60(18) . . ?
N2 C2 H2A 119.2 . . ?
C3 C2 H2A 119.2 . . ?
C5 C6 H6 119.8 . . ?
C7 C6 C5 120.31(19) . . ?
C7 C6 H6 119.8 . . ?
O5 C18 C17 119.77(19) . . ?
O5 C18 C19 120.26(19) . . ?
C19 C18 C17 120.0(2) . . ?
C12 C11 H11 119.6 . . ?
C10 C11 C12 120.73(19) . . ?
C10 C11 H11 119.6 . . ?
C9 C10 H10 119.6 . . ?
C11 C10 C9 120.8(2) . . ?
C11 C10 H10 119.6 . . ?
C9 C14 H14 119.2 . . ?
C13 C14 C9 121.64(19) . . ?
C13 C14 H14 119.2 . . ?
C6 C7 H7 120.2 . . ?
C8 C7 C6 119.7(2) . . ?
C8 C7 H7 120.2 . . ?
C3 C8 H8 119.4 . . ?
C7 C8 C3 121.2(2) . . ?
C7 C8 H8 119.4 . . ?
C12 C13 H13 120.1 . . ?
C14 C13 C12 119.7(2) . . ?
C14 C13 H13 120.1 . . ?
C18 C19 H19 119.4 . . ?
C18 C19 C20 121.15(19) . . ?
C20 C19 H19 119.4 . . ?
C16 C21 H21 119.6 . . ?
C20 C21 C16 120.7(2) . . ?
C20 C21 H21 119.6 . . ?
C19 C20 H20 119.9 . . ?
C21 C20 C19 120.1(2) . . ?
C21 C20 H20 119.9 . . ?

loop_
_geom_bond_atom_site_label_1
_geom_bond_atom_site_label_2
_geom_bond_distance
_geom_bond_site_symmetry_2
_geom_bond_publ_flag
O2 H2 0.8200 . ?
O2 C4 1.357(3) . ?
O3 H3 0.8200 . ?
O3 C5 1.363(3) . ?
O4 H4 0.8200 . ?
O4 C17 1.322(3) . ?
O1 C1 1.226(3) . ?
O5 H5 0.8200 . ?
O5 C18 1.355(3) . ?
N3 C12 1.403(2) . ?
N3 C15 1.301(3) . ?
N1 H1 0.8600 . ?
N1 N2 1.378(2) . ?
N1 C1 1.347(3) . ?
N2 C2 1.280(3) . ?
C4 C5 1.395(3) . ?
C4 C3 1.397(3) . ?
C5 C6 1.385(3) . ?
C9 C1 1.492(3) . ?
C9 C10 1.390(3) . ?
C9 C14 1.383(3) . ?
C3 C2 1.453(3) . ?
C3 C8 1.399(3) . ?
C12 C11 1.382(3) . ?
C12 C13 1.394(3) . ?
C15 H15 0.9300 . ?
C15 C16 1.426(3) . ?
C16 C17 1.417(3) . ?
C16 C21 1.413(3) . ?
C17 C18 1.410(3) . ?
C2 H2A 0.9300 . ?
C6 H6 0.9300 . ?
C6 C7 1.385(3) . ?
C18 C19 1.375(3) . ?
C11 H11 0.9300 . ?
C11 C10 1.375(3) . ?
C10 H10 0.9300 . ?
C14 H14 0.9300 . ?
C14 C13 1.375(3) . ?
C7 H7 0.9300 . ?
C7 C8 1.374(3) . ?
C8 H8 0.9300 . ?
C13 H13 0.9300 . ?
C19 H19 0.9300 . ?
C19 C20 1.392(4) . ?
C21 H21 0.9300 . ?
C21 C20 1.360(3) . ?
C20 H20 0.9300 . ?

loop_
_geom_torsion_atom_site_label_1
_geom_torsion_atom_site_label_2
_geom_torsion_atom_site_label_3
_geom_torsion_atom_site_label_4
_geom_torsion
_geom_torsion_site_symmetry_1
_geom_torsion_site_symmetry_2
_geom_torsion_site_symmetry_3
_geom_torsion_site_symmetry_4
_geom_torsion_publ_flag
O2 C4 C5 O3 0.4(3) . . . . ?
O2 C4 C5 C6 -178.71(17) . . . . ?
O2 C4 C3 C2 0.7(3) . . . . ?
O2 C4 C3 C8 178.17(17) . . . . ?
O3 C5 C6 C7 -178.97(19) . . . . ?
O4 C17 C18 O5 3.1(3) . . . . ?
O4 C17 C18 C19 -178.0(2) . . . . ?
O5 C18 C19 C20 178.5(2) . . . . ?
N3 C12 C11 C10 177.2(2) . . . . ?
N3 C12 C13 C14 -177.4(2) . . . . ?
N3 C15 C16 C17 2.7(3) . . . . ?
N3 C15 C16 C21 -179.2(2) . . . . ?
N1 N2 C2 C3 177.77(16) . . . . ?
N2 N1 C1 O1 -3.9(3) . . . . ?
N2 N1 C1 C9 176.76(16) . . . . ?
C4 C5 C6 C7 0.1(3) . . . . ?
C4 C3 C2 N2 -14.9(3) . . . . ?
C4 C3 C8 C7 0.7(3) . . . . ?
C5 C4 C3 C2 -177.54(16) . . . . ?
C5 C4 C3 C8 -0.1(3) . . . . ?
C5 C6 C7 C8 0.5(3) . . . . ?
C9 C14 C13 C12 0.4(4) . . . . ?
C1 N1 N2 C2 176.11(17) . . . . ?
C1 C9 C10 C11 179.5(2) . . . . ?
C1 C9 C14 C13 -179.9(2) . . . . ?
C3 C4 C5 O3 178.72(17) . . . . ?
C3 C4 C5 C6 -0.3(3) . . . . ?
C12 N3 C15 C16 178.30(19) . . . . ?
C12 C11 C10 C9 0.2(4) . . . . ?
C15 N3 C12 C11 178.6(2) . . . . ?
C15 N3 C12 C13 -3.0(3) . . . . ?
C15 C16 C17 O4 -3.7(3) . . . . ?
C15 C16 C17 C18 176.19(18) . . . . ?
C15 C16 C21 C20 -178.0(2) . . . . ?
C16 C17 C18 O5 -176.74(19) . . . . ?
C16 C17 C18 C19 2.1(3) . . . . ?
C16 C21 C20 C19 1.6(4) . . . . ?
C17 C16 C21 C20 0.2(3) . . . . ?
C17 C18 C19 C20 -0.4(3) . . . . ?
C2 C3 C8 C7 178.23(19) . . . . ?
C6 C7 C8 C3 -0.9(3) . . . . ?
C18 C19 C20 C21 -1.5(4) . . . . ?
C11 C12 C13 C14 1.0(3) . . . . ?
C10 C9 C1 O1 -156.3(2) . . . . ?
C10 C9 C1 N1 23.1(3) . . . . ?
C10 C9 C14 C13 -1.5(4) . . . . ?
C14 C9 C1 O1 22.0(3) . . . . ?
C14 C9 C1 N1 -158.59(19) . . . . ?
C14 C9 C10 C11 1.2(3) . . . . ?
C8 C3 C2 N2 167.59(18) . . . . ?
C13 C12 C11 C10 -1.3(3) . . . . ?
C21 C16 C17 O4 178.1(2) . . . . ?
C21 C16 C17 C18 -2.0(3) . . . . ?
